data_1534021
loop_
_publ_author_name
'Pilet, G.'
'Golhen, S.'
'Cordier, S.'
'Perrin, A.'
'Ouahab, L.'
'Perrin, C.'

_publ_section_title
;
 Syntheses and structures of two new M6 L(i)8 (N3)(a)6 cluster unit based
 compounds: Cs4 Re6 S8 (N3)6 * (H2 O) and Na2 Mo6 Br8 (N3)6 * 2(H2 O)
;
_journal_name_full 'Solid State Sciences'
_journal_page_first 1263
_journal_page_last 1270
_journal_volume 5
_journal_year 2003
_chemical_formula_sum 'Cs4 H2 N18 O Re6 S8'
_chemical_name_systematic 'Cs4 (S8 (Re (N3))6) (H2 O)'
_space_group_IT_number 62
_symmetry_space_group_name_Hall '-P 2c 2n'
_symmetry_space_group_name_H-M 'P n a m'
_cell_angle_alpha 90
_cell_angle_beta 90
_cell_angle_gamma 90
_cell_formula_units_Z 4
_cell_length_a 10.0651
_cell_length_b 15.8856
_cell_length_c 20.1714
_cell_volume 3225.208
_citation_journal_id_ASTM SSSCFJ
_cod_data_source_file Pilet_SSSCFJ_2003_964.cif
_cod_data_source_block H2Cs4N18O1Re6S8
_cod_original_sg_symbol_Hall '-P 2ac 2n (-x,z,y)'
_cod_original_formula_sum 'H2 Cs4 N18 O1 Re6 S8'
_cod_database_code 1534021

loop_
_symmetry_equiv_pos_as_xyz
x,y,z
-x+1/2,y+1/2,-z
x+1/2,-y+1/2,-z+1/2
-x,-y,z+1/2
-x,-y,-z
x-1/2,-y-1/2,z
-x-1/2,y-1/2,z-1/2
x,y,-z-1/2

loop_
_atom_site_label
_atom_site_type_symbol
_atom_site_fract_x
_atom_site_fract_y
_atom_site_fract_z
_atom_site_occupancy
_atom_site_U_iso_or_equiv
N6 N 0.215 0.235 0.657 1 0.0
O1 O-2 0.01 0.849 0.25 1 0.0
N8 N 0.369 0.816 0.671 0.55 0.0
N7 N 0.387 0.8881 0.6652 1 0.0
N4 N 0.396 0.2175 0.5764 1 0.0
Re1 Re+3 0.667 0.01349 0.53496 1 0.0
N2 N 0.896 0.0565 0.6225 1 0.0
N9 N 0.294 0.844 0.671 0.45 0.0
N5 N 0.307 0.2265 0.614 1 0.0
Cs1 Cs+1 0.00453 0.85026 0.54309 1 0.0
Cs3 Cs+1 0.9867 0.2687 0.25 0.514 0.0
Cs5 Cs+1 0.168 0.619 0.25 0.68 0.0
Re2 Re+3 0.44963 0.10112 0.53595 1 0.0
N10 N 0.356 0.743 0.675 0.55 0.0
S4 S-2 0.5602 0.0564 0.6364 1 0.0
S3 S-2 0.6525 0.8681 0.5701 1 0.0
N3 N 0.931 0.087 0.674 1 0.0
N11 N 0.198 0.8 0.678 0.45 0.0
Cs2 Cs+1 0.2269 0.0338 0.25 0.51 0.0
N1 N 0.8615 0.0278 0.5708 1 0.0
S2 S-2 0.7522 -0.032 0.4285 1 0.0
Re3 Re+3 0.4471 -0.05368 0.57585 1 0.0
Cs4 Cs+1 0.19 0.608 0.25 0.32 0.0
S1 S-2 0.6568 0.1568 0.4952 1 0.0
